data_1558512
loop_
_publ_author_name
'Zhou, Benyu'
'Gabba\"i, Fran\,cois P.'

_publ_section_title
;
 Redox-controlled chalcogen-bonding at tellurium: Impact on Lewis acidity
 and chloride anion transport properties
;
_journal_name_full 'Chemical Science'
_journal_paper_doi 10.1039/D0SC02872J
_journal_year 2020
_chemical_formula_moiety 'C16 H14 B F9 Te'
_chemical_formula_sum 'C16 H14 B F9 Te'
_chemical_formula_weight 515.68
_chemical_name_systematic 'pentafluorophenyl mesityl methyl telluronium tetrafluoroborate'
_space_group_crystal_system monoclinic
_space_group_IT_number 14
_space_group_name_Hall '-P 2yn'
_space_group_name_H-M_alt 'P 1 21/n 1'
_atom_sites_solution_hydrogens geom
_atom_sites_solution_primary iterative
_audit_creation_date 2020-05-14
_audit_creation_method
;
Olex2 1.2
(compiled 2018.05.29 svn.r3508 for OlexSys, GUI svn.r5506)
;
_audit_update_record
;
2020-05-20 deposited with the CCDC.	2020-07-02 downloaded from the CCDC.
;
_cell_angle_alpha 90
_cell_angle_beta 115.705(4)
_cell_angle_gamma 90
_cell_formula_units_Z 4
_cell_length_a 12.3770(14)
_cell_length_b 11.7628(14)
_cell_length_c 13.8733(17)
_cell_measurement_reflns_used 9013
_cell_measurement_temperature 110(2)
_cell_measurement_theta_max 30.05
_cell_measurement_theta_min 2.38
_cell_volume 1819.9(4)
_computing_cell_refinement 'SAINT V8.38A (?, 2016)'
_computing_data_reduction 'SAINT V8.38A (?, 2016)'
_computing_molecular_graphics 'Olex2 (Dolomanov et al., 2009)'
_computing_publication_material 'Olex2 (Dolomanov et al., 2009)'
_computing_structure_refinement 'XL (Sheldrick, 2008)'
_computing_structure_solution 'olex2.solve (Bourhis et al., 2015)'
_diffrn_ambient_temperature 110.00
_diffrn_measured_fraction_theta_full 0.998
_diffrn_measured_fraction_theta_max 0.999
_diffrn_measurement_device_type 'Bruker APEX-II CCD'
_diffrn_measurement_method '\f and \w scans'
_diffrn_radiation_type MoK\a
_diffrn_radiation_wavelength 0.71073
_diffrn_reflns_av_R_equivalents 0.0344
_diffrn_reflns_av_unetI/netI 0.0187
_diffrn_reflns_Laue_measured_fraction_full 0.998
_diffrn_reflns_Laue_measured_fraction_max 0.999
_diffrn_reflns_limit_h_max 17
_diffrn_reflns_limit_h_min -17
_diffrn_reflns_limit_k_max 16
_diffrn_reflns_limit_k_min -16
_diffrn_reflns_limit_l_max 19
_diffrn_reflns_limit_l_min -19
_diffrn_reflns_number 44890
_diffrn_reflns_point_group_measured_fraction_full 0.998
_diffrn_reflns_point_group_measured_fraction_max 0.999
_diffrn_reflns_theta_full 25.242
_diffrn_reflns_theta_max 30.047
_diffrn_reflns_theta_min 2.378
_diffrn_standards_number 0
_exptl_absorpt_coefficient_mu 1.719
_exptl_absorpt_correction_T_max 0.7460
_exptl_absorpt_correction_T_min 0.6684
_exptl_absorpt_correction_type multi-scan
_exptl_absorpt_process_details
;
SADABS-2016/2 (Bruker,2016/2) was used for absorption correction.
wR2(int) was 0.0889 before and 0.0514 after correction.
The Ratio of minimum to maximum transmission is 0.8960.
The \l/2 correction factor is Not present.
;
_exptl_crystal_colour 'clear light colourless'
_exptl_crystal_colour_lustre clear
_exptl_crystal_colour_modifier light
_exptl_crystal_colour_primary colourless
_exptl_crystal_density_diffrn 1.882
_exptl_crystal_description block
_exptl_crystal_F_000 992
_exptl_crystal_preparation CDCl3/Et2O
_exptl_crystal_size_max 0.203
_exptl_crystal_size_mid 0.161
_exptl_crystal_size_min 0.137
_refine_diff_density_max 1.635
_refine_diff_density_min -0.843
_refine_diff_density_rms 0.088
_refine_ls_extinction_method none
_refine_ls_goodness_of_fit_ref 1.118
_refine_ls_hydrogen_treatment constr
_refine_ls_matrix_type full
_refine_ls_number_parameters 248
_refine_ls_number_reflns 5331
_refine_ls_number_restraints 0
_refine_ls_restrained_S_all 1.118
_refine_ls_R_factor_all 0.0324
_refine_ls_R_factor_gt 0.0256
_refine_ls_shift/su_max 0.003
_refine_ls_shift/su_mean 0.000
_refine_ls_structure_factor_coef Fsqd
_refine_ls_weighting_details 'w=1/[\s^2^(Fo^2^)+(0.0189P)^2^+2.6726P] where P=(Fo^2^+2Fc^2^)/3'
_refine_ls_weighting_scheme calc
_refine_ls_wR_factor_gt 0.0569
_refine_ls_wR_factor_ref 0.0623
_reflns_Friedel_coverage 0.000
_reflns_number_gt 4670
_reflns_number_total 5331
_reflns_threshold_expression 'I > 2\s(I)'
_cod_data_source_file d0sc02872j2.cif
_cod_data_source_block a_040_0m_a
_cod_database_code 1558512
_shelx_shelxl_version_number 2018/3
_shelx_space_group_comment
;
The symmetry employed for this shelxl refinement is uniquely defined
by the following loop, which should always be used as a source of
symmetry information in preference to the above space-group names.
They are only intended as comments.
;
_shelx_estimated_absorpt_t_max 0.799
_shelx_estimated_absorpt_t_min 0.722
_olex2_refinement_description
;
1. Fixed Uiso
 At 1.2 times of:
  All C(H) groups
 At 1.5 times of:
  All C(H,H,H) groups
2.a Aromatic/amide H refined with riding coordinates:
 C4(H4), C6(H6)
2.b Idealised Me refined as rotating group:
 C1(H1A,H1B,H1C), C8(H8A,H8B,H8C), C10(H10A,H10B,H10C), C9(H9A,H9B,H9C)
;
_olex2_submission_original_sample_id A-040
_olex2_submission_special_instructions 'No special instructions were received'

loop_
_space_group_symop_operation_xyz
'x, y, z'
'-x+1/2, y+1/2, -z+1/2'
'-x, -y, -z'
'x-1/2, -y-1/2, z-1/2'

loop_
_atom_site_label
_atom_site_type_symbol
_atom_site_fract_x
_atom_site_fract_y
_atom_site_fract_z
_atom_site_U_iso_or_equiv
_atom_site_adp_type
_atom_site_occupancy
_atom_site_site_symmetry_order
_atom_site_calc_flag
_atom_site_refinement_flags_posn
_atom_site_refinement_flags_adp
_atom_site_refinement_flags_occupancy
_atom_site_disorder_assembly
_atom_site_disorder_group
Te1 Te 0.57613(2) 0.53539(2) 0.66851(2) 0.02020(4) Uani 1 1 d . . . . .
F5 F 0.59448(12) 0.78892(11) 0.62012(11) 0.0273(3) Uani 1 1 d . . . . .
F9 F 0.69251(13) 0.47403(12) 0.50220(12) 0.0322(3) Uani 1 1 d . . . . .
F4 F 0.47898(14) 0.97996(12) 0.63060(13) 0.0373(3) Uani 1 1 d . . . . .
F6 F 0.73340(14) 0.37355(13) 0.65414(14) 0.0402(4) Uani 1 1 d . . . . .
F1 F 0.36809(14) 0.57811(14) 0.75761(14) 0.0400(4) Uani 1 1 d . . . . .
F3 F 0.31388(14) 0.97090(14) 0.70937(15) 0.0464(4) Uani 1 1 d . . . . .
F8 F 0.88360(14) 0.44075(18) 0.62041(14) 0.0497(5) Uani 1 1 d . . . . .
F2 F 0.25719(14) 0.76908(17) 0.77039(15) 0.0505(5) Uani 1 1 d . . . . .
F7 F 0.7694(2) 0.29749(16) 0.51895(15) 0.0620(6) Uani 1 1 d . . . . .
C2 C 0.56330(18) 0.41690(18) 0.77758(17) 0.0223(4) Uani 1 1 d . . . . .
C11 C 0.48760(18) 0.67898(18) 0.69224(17) 0.0213(4) Uani 1 1 d . . . . .
C7 C 0.6042(2) 0.4392(2) 0.88734(18) 0.0284(5) Uani 1 1 d . . . . .
C3 C 0.51326(18) 0.31180(18) 0.73257(17) 0.0218(4) Uani 1 1 d . . . . .
C16 C 0.51172(18) 0.78287(18) 0.65876(17) 0.0221(4) Uani 1 1 d . . . . .
C1 C 0.7519(2) 0.5994(2) 0.7580(2) 0.0337(5) Uani 1 1 d . . . . .
H1A H 0.748625 0.666139 0.798878 0.051 Uiso 1 1 calc GR . . . .
H1B H 0.786594 0.621046 0.709104 0.051 Uiso 1 1 calc GR . . . .
H1C H 0.801794 0.540600 0.807207 0.051 Uiso 1 1 calc GR . . . .
C8 C 0.4631(2) 0.2863(2) 0.61439(19) 0.0286(5) Uani 1 1 d . . . . .
H8A H 0.400053 0.341419 0.574515 0.043 Uiso 1 1 calc GR . . . .
H8B H 0.429281 0.209388 0.600742 0.043 Uiso 1 1 calc GR . . . .
H8C H 0.527279 0.291527 0.591225 0.043 Uiso 1 1 calc GR . . . .
C4 C 0.5080(2) 0.22776(19) 0.80107(19) 0.0258(4) Uani 1 1 d . . . . .
H4 H 0.475955 0.155479 0.772282 0.031 Uiso 1 1 calc R . . . .
C5 C 0.5481(2) 0.2461(2) 0.9100(2) 0.0307(5) Uani 1 1 d . . . . .
C10 C 0.6551(3) 0.5510(2) 0.9393(2) 0.0397(6) Uani 1 1 d . . . . .
H10A H 0.741411 0.552746 0.959360 0.060 Uiso 1 1 calc GR . . . .
H10B H 0.641699 0.560381 1.003479 0.060 Uiso 1 1 calc GR . . . .
H10C H 0.615565 0.612958 0.889070 0.060 Uiso 1 1 calc GR . . . .
C6 C 0.5953(2) 0.3519(2) 0.9511(2) 0.0335(5) Uani 1 1 d . . . . .
H6 H 0.622514 0.365227 1.025555 0.040 Uiso 1 1 calc R . . . .
C12 C 0.3990(2) 0.6764(2) 0.72783(19) 0.0276(4) Uani 1 1 d . . . . .
C15 C 0.4537(2) 0.88072(19) 0.66304(18) 0.0269(4) Uani 1 1 d . . . . .
C13 C 0.3407(2) 0.7737(2) 0.7338(2) 0.0329(5) Uani 1 1 d . . . . .
B1 B 0.7704(2) 0.3946(2) 0.5725(2) 0.0279(5) Uani 1 1 d . . . . .
C9 C 0.5387(3) 0.1542(2) 0.9813(2) 0.0453(7) Uani 1 1 d . . . . .
H9A H 0.487357 0.092879 0.937323 0.068 Uiso 1 1 calc GR . . . .
H9B H 0.503794 0.185817 1.026885 0.068 Uiso 1 1 calc GR . . . .
H9C H 0.618724 0.124054 1.026318 0.068 Uiso 1 1 calc GR . . . .
C14 C 0.3685(2) 0.8760(2) 0.7021(2) 0.0315(5) Uani 1 1 d . . . . .

loop_
_atom_site_aniso_label
_atom_site_aniso_U_11
_atom_site_aniso_U_22
_atom_site_aniso_U_33
_atom_site_aniso_U_23
_atom_site_aniso_U_13
_atom_site_aniso_U_12
Te1 0.01768(7) 0.01879(7) 0.02344(7) 0.00110(5) 0.00829(5) 0.00054(5)
F5 0.0294(7) 0.0263(6) 0.0285(7) 0.0033(5) 0.0148(5) 0.0010(5)
F9 0.0264(7) 0.0313(7) 0.0350(7) 0.0075(6) 0.0097(6) 0.0079(6)
F4 0.0359(8) 0.0210(7) 0.0445(9) 0.0008(6) 0.0076(7) 0.0030(6)
F6 0.0414(8) 0.0365(8) 0.0544(10) 0.0196(7) 0.0319(8) 0.0133(7)
F1 0.0321(7) 0.0412(9) 0.0558(10) 0.0043(7) 0.0276(7) -0.0061(7)
F3 0.0311(8) 0.0414(9) 0.0565(10) -0.0196(8) 0.0095(7) 0.0128(7)
F8 0.0241(7) 0.0814(13) 0.0373(9) 0.0129(9) 0.0074(6) -0.0022(8)
F2 0.0294(8) 0.0692(12) 0.0638(11) -0.0167(10) 0.0304(8) 0.0000(8)
F7 0.0834(14) 0.0373(9) 0.0479(11) -0.0077(8) 0.0123(10) 0.0226(9)
C2 0.0205(9) 0.0202(9) 0.0237(10) 0.0022(8) 0.0072(8) -0.0012(7)
C11 0.0174(9) 0.0222(9) 0.0226(9) -0.0026(8) 0.0072(7) 0.0003(7)
C7 0.0295(11) 0.0262(11) 0.0236(10) -0.0010(8) 0.0060(9) -0.0027(9)
C3 0.0195(9) 0.0201(9) 0.0255(10) -0.0009(8) 0.0093(8) 0.0012(7)
C16 0.0190(9) 0.0232(10) 0.0210(9) -0.0025(8) 0.0057(8) 0.0003(8)
C1 0.0175(9) 0.0280(11) 0.0498(15) 0.0002(11) 0.0091(9) -0.0017(9)
C8 0.0318(11) 0.0216(10) 0.0276(11) -0.0034(8) 0.0084(9) -0.0019(9)
C4 0.0257(10) 0.0199(10) 0.0346(12) -0.0005(8) 0.0156(9) -0.0003(8)
C5 0.0357(12) 0.0271(11) 0.0345(12) 0.0062(9) 0.0200(10) 0.0020(9)
C10 0.0509(16) 0.0329(13) 0.0245(12) -0.0054(10) 0.0063(11) -0.0101(12)
C6 0.0413(13) 0.0322(12) 0.0249(11) 0.0018(9) 0.0123(10) -0.0008(10)
C12 0.0204(9) 0.0323(11) 0.0299(11) -0.0012(9) 0.0107(8) -0.0028(9)
C15 0.0225(10) 0.0222(10) 0.0259(10) -0.0034(8) 0.0011(8) 0.0014(8)
C13 0.0173(9) 0.0470(15) 0.0340(12) -0.0113(11) 0.0108(9) -0.0002(10)
B1 0.0236(11) 0.0287(12) 0.0271(12) 0.0006(10) 0.0071(9) 0.0077(10)
C9 0.067(2) 0.0346(14) 0.0439(16) 0.0087(12) 0.0327(15) -0.0034(13)
C14 0.0204(10) 0.0326(12) 0.0323(12) -0.0132(10) 0.0029(9) 0.0060(9)

loop_
_atom_type_symbol
_atom_type_description
_atom_type_scat_dispersion_real
_atom_type_scat_dispersion_imag
_atom_type_scat_source
C C 0.0033 0.0016 'International Tables Vol C Tables 4.2.6.8 and 6.1.1.4'
H H 0.0000 0.0000 'International Tables Vol C Tables 4.2.6.8 and 6.1.1.4'
B B 0.0013 0.0007 'International Tables Vol C Tables 4.2.6.8 and 6.1.1.4'
F F 0.0171 0.0103 'International Tables Vol C Tables 4.2.6.8 and 6.1.1.4'
Te Te -0.5308 1.6751 'International Tables Vol C Tables 4.2.6.8 and 6.1.1.4'

loop_
_geom_angle_atom_site_label_1
_geom_angle_atom_site_label_2
_geom_angle_atom_site_label_3
_geom_angle
_geom_angle_site_symmetry_1
_geom_angle_site_symmetry_3
_geom_angle_publ_flag
C2 Te1 F6 82.68(7) . . ?
C2 Te1 C11 102.14(8) . . ?
C2 Te1 C1 101.06(10) . . ?
C11 Te1 F6 168.56(7) . . ?
C11 Te1 C1 95.43(9) . . ?
C1 Te1 F6 73.36(8) . . ?
B1 F6 Te1 114.54(13) . . ?
C7 C2 Te1 123.30(16) . . ?
C3 C2 Te1 114.73(15) . . ?
C3 C2 C7 121.9(2) . . ?
C16 C11 Te1 116.79(15) . . ?
C12 C11 Te1 125.57(17) . . ?
C12 C11 C16 117.3(2) . . ?
C2 C7 C10 124.3(2) . . ?
C6 C7 C2 117.4(2) . . ?
C6 C7 C10 118.3(2) . . ?
C2 C3 C8 123.6(2) . . ?
C4 C3 C2 117.7(2) . . ?
C4 C3 C8 118.8(2) . . ?
F5 C16 C11 119.42(18) . . ?
F5 C16 C15 118.4(2) . . ?
C15 C16 C11 122.2(2) . . ?
C5 C4 C3 122.2(2) . . ?
C4 C5 C6 118.3(2) . . ?
C4 C5 C9 120.8(2) . . ?
C6 C5 C9 120.9(2) . . ?
C5 C6 C7 122.4(2) . . ?
F1 C12 C11 120.4(2) . . ?
F1 C12 C13 118.3(2) . . ?
C13 C12 C11 121.3(2) . . ?
F4 C15 C16 121.0(2) . . ?
F4 C15 C14 119.9(2) . . ?
C16 C15 C14 119.1(2) . . ?
F2 C13 C12 120.1(3) . . ?
F2 C13 C14 119.9(2) . . ?
C12 C13 C14 120.0(2) . . ?
F9 B1 F6 108.21(19) . . ?
F8 B1 F9 108.9(2) . . ?
F8 B1 F6 107.3(2) . . ?
F7 B1 F9 110.0(2) . . ?
F7 B1 F6 111.1(2) . . ?
F7 B1 F8 111.2(2) . . ?
F3 C14 C15 119.7(2) . . ?
F3 C14 C13 120.3(2) . . ?
C13 C14 C15 120.0(2) . . ?

loop_
_geom_bond_atom_site_label_1
_geom_bond_atom_site_label_2
_geom_bond_distance
_geom_bond_site_symmetry_2
_geom_bond_publ_flag
Te1 F6 2.7908(15) . ?
Te1 C2 2.113(2) . ?
Te1 C11 2.115(2) . ?
Te1 C1 2.121(2) . ?
F5 C16 1.348(2) . ?
F9 B1 1.392(3) . ?
F4 C15 1.336(3) . ?
F6 B1 1.415(3) . ?
F1 C12 1.338(3) . ?
F3 C14 1.331(3) . ?
F8 B1 1.375(3) . ?
F2 C13 1.336(3) . ?
F7 B1 1.360(3) . ?
C2 C7 1.405(3) . ?
C2 C3 1.402(3) . ?
C11 C16 1.385(3) . ?
C11 C12 1.385(3) . ?
C7 C10 1.501(3) . ?
C7 C6 1.391(3) . ?
C3 C8 1.510(3) . ?
C3 C4 1.392(3) . ?
C16 C15 1.372(3) . ?
C4 C5 1.388(3) . ?
C5 C6 1.389(4) . ?
C5 C9 1.503(3) . ?
C12 C13 1.374(3) . ?
C15 C14 1.379(4) . ?
C13 C14 1.375(4) . ?
